data_7024880
loop_
_publ_author_name
'Lopez, Nazario'
'Zhao, Hanhua'
'Prosvirin, Andrey V.'
'Wernsdorfer, Wolfgang'
'Dunbar, Kim R.'

_publ_section_title
;
 A homologous heterospin series of mononuclear lanthanide/TCNQF(4) organic
 radical complexes.
;
_journal_issue 18
_journal_name_full 'Dalton transactions (Cambridge, England : 2003)'
_journal_page_first 4341
_journal_page_last 4352
_journal_paper_doi 10.1039/b922219g
_journal_volume 39
_journal_year 2010
_chemical_formula_sum 'C36 H18 F12 N12 O9 Yb'
_chemical_formula_weight 1163.66
_chemical_name_common
;Ytterbium(iii) 2,3,5,6-Tetrafluoro-7,7,8,8-
Tetracyanoquinodimethane'
;
_chemical_name_systematic
;Ytterbium(III)
2,3,5,6-Tetrafluoro-7,7,8,8-Tetracyanoquinodimethane'
;
_space_group_IT_number 14
_symmetry_cell_setting monoclinic
_symmetry_space_group_name_Hall '-P 2ybc'
_symmetry_space_group_name_H-M 'P 1 21/c 1'
_atom_sites_solution_hydrogens geom
_atom_sites_solution_primary direct
_atom_sites_solution_secondary difmap
_audit_creation_method SHELXL-97
_cell_angle_alpha 90.00
_cell_angle_beta 103.09(3)
_cell_angle_gamma 90.00
_cell_formula_units_Z 4
_cell_length_a 13.649(8)
_cell_length_b 17.653(14)
_cell_length_c 16.977(14)
_cell_measurement_temperature 383(2)
_cell_volume 3984(5)
_computing_structure_refinement 'SHELXL-97 (Sheldrick, 1997)'
_computing_structure_solution 'SHELXS-97 (Sheldrick, 1990)'
_diffrn_ambient_temperature 383(2)
_diffrn_measured_fraction_theta_full 0.868
_diffrn_measured_fraction_theta_max 0.868
_diffrn_radiation_monochromator graphite
_diffrn_radiation_source 'fine-focus sealed tube'
_diffrn_radiation_type MoK\a
_diffrn_radiation_wavelength 0.71073
_diffrn_reflns_av_R_equivalents 0.0392
_diffrn_reflns_av_sigmaI/netI 0.0621
_diffrn_reflns_limit_h_max 15
_diffrn_reflns_limit_h_min -17
_diffrn_reflns_limit_k_max 23
_diffrn_reflns_limit_k_min -17
_diffrn_reflns_limit_l_max 15
_diffrn_reflns_limit_l_min -22
_diffrn_reflns_number 16036
_diffrn_reflns_theta_full 28.32
_diffrn_reflns_theta_max 28.32
_diffrn_reflns_theta_min 1.69
_exptl_absorpt_coefficient_mu 2.477
_exptl_absorpt_correction_T_max 0.5237
_exptl_absorpt_correction_T_min 0.2761
_exptl_absorpt_correction_type multi-scan
_exptl_absorpt_process_details 'SADABS, 1996'
_exptl_crystal_density_diffrn 1.940
_exptl_crystal_density_method 'not measured'
_exptl_crystal_F_000 2272
_exptl_crystal_size_max 0.50
_exptl_crystal_size_mid 0.40
_exptl_crystal_size_min 0.30
_refine_diff_density_max 3.955
_refine_diff_density_min -3.737
_refine_diff_density_rms 0.193
_refine_ls_extinction_method none
_refine_ls_goodness_of_fit_ref 1.025
_refine_ls_hydrogen_treatment mixed
_refine_ls_matrix_type full
_refine_ls_number_parameters 655
_refine_ls_number_reflns 8617
_refine_ls_number_restraints 0
_refine_ls_restrained_S_all 1.025
_refine_ls_R_factor_all 0.0551
_refine_ls_R_factor_gt 0.0487
_refine_ls_shift/su_max 0.002
_refine_ls_shift/su_mean 0.000
_refine_ls_structure_factor_coef Fsqd
_refine_ls_weighting_details 'calc w=1/[\s^2^(Fo^2^)+(0.0929P)^2^+0.0000P] where P=(Fo^2^+2Fc^2^)/3'
_refine_ls_weighting_scheme calc
_refine_ls_wR_factor_gt 0.1284
_refine_ls_wR_factor_ref 0.1332
_reflns_number_gt 7479
_reflns_number_total 8617
_reflns_threshold_expression >2sigma(I)
_cod_data_source_file b922219g.txt
_cod_data_source_block g:\nazari~1\nazari~1\crysta~1\nl080y~1\ybtcnqf4
_cod_original_cell_volume 3985(5)
_cod_original_sg_symbol_H-M P21/c
_cod_database_code 7024880

loop_
_symmetry_equiv_pos_as_xyz
'x, y, z'
'-x, y+1/2, -z+1/2'
'-x, -y, -z'
'x, -y-1/2, z-1/2'

loop_
_atom_site_label
_atom_site_type_symbol
_atom_site_fract_x
_atom_site_fract_y
_atom_site_fract_z
_atom_site_U_iso_or_equiv
_atom_site_adp_type
_atom_site_occupancy
_atom_site_symmetry_multiplicity
_atom_site_calc_flag
Yb1 Yb 0.197739(13) 0.591296(9) 0.935471(11) 0.01068(9) Uani 1 1 d
F1 F 0.2062(2) 0.84052(13) 1.00187(16) 0.0195(6) Uani 1 1 d
F2 F 0.0622(2) 1.00831(14) 0.78836(16) 0.0200(6) Uani 1 1 d
F3 F 0.1940(2) 0.94566(14) 1.10692(17) 0.0214(6) Uani 1 1 d
F4 F 0.0446(2) 1.11276(15) 0.89492(18) 0.0226(6) Uani 1 1 d
F5 F 0.5228(2) 0.68987(14) 1.09379(17) 0.0191(6) Uani 1 1 d
F6 F 0.45373(19) 0.87648(14) 1.27376(16) 0.0159(6) Uani 1 1 d
F7 F 0.71664(19) 0.70929(14) 1.15000(18) 0.0202(6) Uani 1 1 d
F8 F 0.6467(2) 0.89917(14) 1.32770(18) 0.0185(6) Uani 1 1 d
F9 F 0.2891(2) 0.46689(14) 0.31723(16) 0.0187(6) Uani 1 1 d
F10 F 0.44944(19) 0.63104(14) 0.52783(17) 0.0193(6) Uani 1 1 d
F11 F 0.2755(2) 0.36254(14) 0.42387(16) 0.0192(6) Uani 1 1 d
F12 F 0.4356(2) 0.52709(15) 0.63531(16) 0.0202(6) Uani 1 1 d
O1 O 0.0858(2) 0.64562(17) 1.0021(2) 0.0181(7) Uani 1 1 d
O2 O 0.1284(3) 0.58686(16) 0.7993(2) 0.0204(8) Uani 1 1 d
O3 O 0.0666(3) 0.50484(18) 0.9271(2) 0.0196(7) Uani 1 1 d
O4 O 0.2504(3) 0.47398(18) 0.8986(2) 0.0205(8) Uani 1 1 d
O5 O 0.2445(2) 0.52810(17) 1.0559(2) 0.0179(7) Uani 1 1 d
O6 O 0.3514(2) 0.60446(17) 0.9072(2) 0.0181(7) Uani 1 1 d
N1 N 0.1718(3) 0.7208(2) 0.8788(2) 0.0163(8) Uani 1 1 d
N2 N 0.1145(3) 0.8792(2) 0.6788(3) 0.0213(9) Uani 1 1 d
N3 N 0.1472(3) 1.0645(2) 1.2198(3) 0.0244(9) Uani 1 1 d
N4 N 0.0430(4) 1.2261(2) 1.0372(3) 0.0294(11) Uani 1 1 d
N5 N 0.2960(3) 0.67885(19) 1.0355(2) 0.0148(8) Uani 1 1 d
N6 N 0.2325(3) 0.8179(2) 1.2164(3) 0.0204(9) Uani 1 1 d
N7 N 0.9377(3) 0.7412(2) 1.2291(3) 0.0298(11) Uani 1 1 d
N8 N 0.8726(3) 0.9152(2) 1.3817(3) 0.0220(10) Uani 1 1 d
N9 N 0.3509(4) 0.5813(2) 0.2067(3) 0.0239(10) Uani 1 1 d
N10 N 0.4312(3) 0.7492(2) 0.3923(3) 0.0224(9) Uani 1 1 d
N11 N 0.3008(4) 0.2416(2) 0.5541(3) 0.0298(11) Uani 1 1 d
N12 N 0.3953(4) 0.4039(2) 0.7456(3) 0.0298(12) Uani 1 1 d
C1 C 0.1576(3) 0.7829(2) 0.8574(3) 0.0143(9) Uani 1 1 d
C2 C 0.1234(3) 0.8711(2) 0.7472(3) 0.0154(9) Uani 1 1 d
C3 C 0.1408(3) 0.8594(2) 0.8323(3) 0.0151(9) Uani 1 1 d
C4 C 0.1325(3) 0.9173(2) 0.8887(3) 0.0123(9) Uani 1 1 d
C5 C 0.1643(4) 0.9070(2) 0.9744(3) 0.0160(10) Uani 1 1 d
C6 C 0.0934(3) 0.9915(2) 0.8675(3) 0.0131(9) Uani 1 1 d
C7 C 0.1574(3) 0.9613(2) 1.0287(3) 0.0154(9) Uani 1 1 d
C8 C 0.0857(3) 1.0455(2) 0.9222(3) 0.0159(10) Uani 1 1 d
C9 C 0.1175(3) 1.0351(2) 1.0070(3) 0.0150(9) Uani 1 1 d
C10 C 0.1124(4) 1.0907(2) 1.0664(3) 0.0169(10) Uani 1 1 d
C11 C 0.1332(4) 1.0749(2) 1.1509(3) 0.0197(10) Uani 1 1 d
C12 C 0.0737(3) 1.1651(3) 1.0469(3) 0.0195(10) Uani 1 1 d
C13 C 0.3343(3) 0.7165(2) 1.0882(3) 0.0145(9) Uani 1 1 d
C14 C 0.2975(3) 0.7964(2) 1.1905(3) 0.0149(9) Uani 1 1 d
C15 C 0.3732(3) 0.7648(2) 1.1547(3) 0.0137(9) Uani 1 1 d
C16 C 0.4781(3) 0.7794(2) 1.1832(3) 0.0124(9) Uani 1 1 d
C17 C 0.5526(3) 0.7408(2) 1.1529(3) 0.0139(9) Uani 1 1 d
C18 C 0.5176(3) 0.8333(2) 1.2436(3) 0.0130(9) Uani 1 1 d
C19 C 0.6532(3) 0.7509(2) 1.1820(3) 0.0140(9) Uani 1 1 d
C20 C 0.6183(3) 0.8445(2) 1.2716(3) 0.0138(9) Uani 1 1 d
C21 C 0.6934(3) 0.8036(2) 1.2445(3) 0.0147(9) Uani 1 1 d
C22 C 0.7983(3) 0.8147(2) 1.2753(3) 0.0153(9) Uani 1 1 d
C23 C 0.8734(3) 0.7731(2) 1.2485(3) 0.0192(10) Uani 1 1 d
C24 C 0.8367(3) 0.8701(2) 1.3346(3) 0.0166(9) Uani 1 1 d
C25 C 0.3608(4) 0.5937(2) 0.2745(3) 0.0182(11) Uani 1 1 d
C26 C 0.4068(3) 0.6870(2) 0.3798(3) 0.0170(10) Uani 1 1 d
C27 C 0.3765(3) 0.6113(2) 0.3588(3) 0.0147(9) Uani 1 1 d
C28 C 0.3698(3) 0.5549(2) 0.4171(3) 0.0136(9) Uani 1 1 d
C29 C 0.3282(3) 0.4818(2) 0.3954(3) 0.0138(9) Uani 1 1 d
C30 C 0.4039(3) 0.5651(2) 0.5015(3) 0.0151(9) Uani 1 1 d
C31 C 0.3207(3) 0.4280(2) 0.4509(3) 0.0146(9) Uani 1 1 d
C32 C 0.3970(3) 0.5115(2) 0.5565(3) 0.0147(9) Uani 1 1 d
C33 C 0.3551(3) 0.4377(2) 0.5360(3) 0.0139(9) Uani 1 1 d
C34 C 0.3470(3) 0.3809(2) 0.5924(3) 0.0172(10) Uani 1 1 d
C35 C 0.3205(4) 0.3049(3) 0.5703(3) 0.0223(11) Uani 1 1 d
C36 C 0.3744(4) 0.3939(3) 0.6778(3) 0.0201(10) Uani 1 1 d
H1A H 0.048(4) 0.683(3) 0.991(3) 0.014(13) Uiso 1 1 d
H3A H 0.013(5) 0.516(3) 0.922(4) 0.032(18) Uiso 1 1 d
H4A H 0.231(8) 0.450(6) 0.863(6) 0.11(4) Uiso 1 1 d
O1S O 0.4847(3) 0.48768(19) 0.8966(3) 0.0224(8) Uani 1 1 d
O2S O 0.1013(3) 0.3536(2) 0.9200(3) 0.0301(9) Uani 1 1 d
O3S O 0.3933(3) 0.40387(17) 0.0084(2) 0.0243(8) Uani 1 1 d
H1SA H 0.469(4) 0.457(3) 0.930(4) 0.029(16) Uiso 1 1 d
H2SA H 0.142(5) 0.330(4) 0.960(4) 0.036(18) Uiso 1 1 d
H1SB H 0.468(8) 0.457(6) 0.848(7) 0.11(4) Uiso 1 1 d

loop_
_atom_site_aniso_label
_atom_site_aniso_U_11
_atom_site_aniso_U_22
_atom_site_aniso_U_33
_atom_site_aniso_U_23
_atom_site_aniso_U_13
_atom_site_aniso_U_12
Yb1 0.01005(13) 0.00798(12) 0.01375(13) -0.00096(6) 0.00215(9) -0.00039(5)
F1 0.0287(14) 0.0100(11) 0.0179(14) 0.0015(10) 0.0009(12) 0.0069(10)
F2 0.0246(14) 0.0160(12) 0.0166(14) 0.0065(11) -0.0015(12) 0.0044(10)
F3 0.0335(16) 0.0154(13) 0.0141(13) 0.0023(11) 0.0029(12) 0.0075(11)
F4 0.0289(15) 0.0122(12) 0.0242(15) 0.0043(12) 0.0010(13) 0.0080(11)
F5 0.0176(13) 0.0170(12) 0.0215(15) -0.0108(11) 0.0020(11) 0.0000(10)
F6 0.0147(13) 0.0136(12) 0.0208(14) -0.0049(11) 0.0068(11) 0.0030(9)
F7 0.0162(13) 0.0187(13) 0.0260(15) -0.0096(11) 0.0056(12) 0.0025(10)
F8 0.0189(14) 0.0163(12) 0.0203(15) -0.0075(11) 0.0046(12) -0.0025(9)
F9 0.0262(14) 0.0128(12) 0.0158(14) -0.0032(10) 0.0024(11) -0.0033(10)
F10 0.0214(14) 0.0136(12) 0.0206(14) -0.0040(11) -0.0001(11) -0.0051(10)
F11 0.0255(14) 0.0110(11) 0.0205(14) -0.0023(11) 0.0037(12) -0.0044(10)
F12 0.0247(14) 0.0194(13) 0.0146(14) -0.0017(11) 0.0007(12) -0.0024(10)
O1 0.0154(16) 0.0129(15) 0.0262(19) 0.0002(14) 0.0054(14) 0.0057(12)
O2 0.0257(19) 0.0177(16) 0.0145(17) -0.0024(12) -0.0020(15) -0.0064(12)
O3 0.0136(17) 0.0158(15) 0.028(2) -0.0005(14) 0.0015(15) -0.0022(12)
O4 0.0192(16) 0.0128(15) 0.029(2) -0.0106(14) 0.0041(15) 0.0006(12)
O5 0.0181(16) 0.0157(14) 0.0189(17) 0.0008(13) 0.0018(14) -0.0006(11)
O6 0.0173(16) 0.0142(14) 0.0248(19) -0.0041(13) 0.0094(15) -0.0016(11)
N1 0.0214(19) 0.0143(17) 0.0144(19) -0.0011(15) 0.0067(16) -0.0003(14)
N2 0.024(2) 0.021(2) 0.017(2) 0.0023(17) 0.0018(17) -0.0048(15)
N3 0.031(2) 0.0189(19) 0.023(2) 0.0009(18) 0.0055(19) 0.0020(16)
N4 0.037(3) 0.021(2) 0.029(2) 0.0014(19) 0.003(2) 0.0094(18)
N5 0.0129(18) 0.0109(16) 0.019(2) -0.0006(15) -0.0001(15) -0.0011(12)
N6 0.017(2) 0.0208(19) 0.024(2) 0.0019(17) 0.0059(18) 0.0023(15)
N7 0.016(2) 0.031(2) 0.042(3) -0.011(2) 0.004(2) 0.0018(17)
N8 0.016(2) 0.022(2) 0.027(2) -0.0086(17) 0.0037(19) 0.0017(14)
N9 0.028(2) 0.022(2) 0.017(2) -0.0017(17) -0.0033(19) -0.0043(16)
N10 0.024(2) 0.0165(19) 0.027(2) -0.0008(17) 0.0071(19) 0.0016(15)
N11 0.049(3) 0.015(2) 0.028(3) 0.0023(17) 0.013(2) 0.0005(17)
N12 0.041(3) 0.023(2) 0.022(3) 0.0041(17) 0.000(2) -0.0055(17)
C1 0.014(2) 0.016(2) 0.013(2) -0.0022(17) 0.0041(18) -0.0016(15)
C2 0.015(2) 0.0102(18) 0.021(2) 0.0016(17) 0.0037(19) -0.0019(14)
C3 0.015(2) 0.0135(19) 0.016(2) 0.0002(17) 0.0016(18) -0.0012(15)
C4 0.010(2) 0.0093(18) 0.017(2) 0.0025(16) 0.0011(18) -0.0009(13)
C5 0.019(2) 0.0089(19) 0.019(2) 0.0061(16) 0.001(2) -0.0007(14)
C6 0.014(2) 0.0109(18) 0.014(2) 0.0046(16) 0.0004(17) 0.0017(14)
C7 0.015(2) 0.016(2) 0.015(2) 0.0056(17) 0.0025(18) 0.0015(15)
C8 0.012(2) 0.0096(18) 0.024(2) 0.0088(17) -0.0002(18) 0.0028(14)
C9 0.012(2) 0.0116(19) 0.021(2) -0.0019(17) 0.0030(18) -0.0012(14)
C10 0.017(2) 0.010(2) 0.023(3) 0.0000(16) 0.004(2) 0.0012(14)
C11 0.020(2) 0.0100(18) 0.030(3) 0.0002(19) 0.007(2) 0.0018(16)
C12 0.019(2) 0.016(2) 0.022(3) -0.0009(18) 0.003(2) 0.0023(16)
C13 0.013(2) 0.0133(19) 0.019(2) 0.0053(18) 0.0056(18) 0.0036(15)
C14 0.016(2) 0.0142(19) 0.013(2) 0.0020(17) 0.0000(18) -0.0037(15)
C15 0.013(2) 0.0105(18) 0.017(2) 0.0001(17) 0.0021(18) -0.0004(14)
C16 0.016(2) 0.0085(17) 0.013(2) 0.0060(16) 0.0037(17) 0.0003(14)
C17 0.018(2) 0.0082(18) 0.015(2) -0.0017(16) 0.0022(18) -0.0002(14)
C18 0.015(2) 0.0095(18) 0.017(2) 0.0017(16) 0.0088(18) 0.0011(14)
C19 0.016(2) 0.0087(18) 0.019(2) -0.0017(17) 0.0071(18) 0.0020(14)
C20 0.020(2) 0.0089(17) 0.013(2) 0.0007(16) 0.0029(18) -0.0024(15)
C21 0.019(2) 0.0093(18) 0.015(2) 0.0035(16) 0.0019(18) -0.0011(15)
C22 0.016(2) 0.0123(19) 0.018(2) 0.0013(17) 0.0050(19) 0.0028(15)
C23 0.015(2) 0.014(2) 0.026(3) -0.0016(19) 0.000(2) -0.0023(16)
C24 0.013(2) 0.014(2) 0.023(2) 0.0035(18) 0.0039(19) 0.0023(15)
C25 0.019(2) 0.009(2) 0.024(3) 0.0062(17) 0.001(2) 0.0018(14)
C26 0.016(2) 0.016(2) 0.018(2) 0.0018(18) 0.0030(19) 0.0020(16)
C27 0.016(2) 0.0102(18) 0.017(2) -0.0015(17) 0.0020(18) 0.0003(15)
C28 0.0106(19) 0.0134(19) 0.017(2) 0.0041(17) 0.0040(17) 0.0011(14)
C29 0.016(2) 0.0123(19) 0.014(2) -0.0045(16) 0.0040(18) -0.0013(15)
C30 0.015(2) 0.0114(19) 0.018(2) 0.0004(17) 0.0018(18) 0.0020(15)
C31 0.017(2) 0.0075(17) 0.020(2) -0.0011(17) 0.0059(19) 0.0011(15)
C32 0.013(2) 0.016(2) 0.014(2) -0.0035(17) 0.0013(18) -0.0013(15)
C33 0.0111(19) 0.0111(19) 0.019(2) -0.0009(17) 0.0031(17) 0.0025(14)
C34 0.018(2) 0.014(2) 0.019(2) 0.0072(18) 0.0034(19) 0.0032(16)
C35 0.022(2) 0.021(2) 0.024(3) 0.008(2) 0.005(2) 0.0044(18)
C36 0.021(2) 0.017(2) 0.022(3) 0.0073(19) 0.004(2) -0.0012(17)
O1S 0.0261(19) 0.0176(16) 0.025(2) 0.0015(15) 0.0096(16) 0.0006(13)
O2S 0.038(2) 0.0179(17) 0.032(2) -0.0029(16) 0.0047(18) 0.0034(15)
O3S 0.033(2) 0.0166(16) 0.025(2) 0.0042(13) 0.0112(18) 0.0062(12)

loop_
_atom_type_symbol
_atom_type_description
_atom_type_scat_dispersion_real
_atom_type_scat_dispersion_imag
_atom_type_scat_source
C C 0.0033 0.0016 'International Tables Vol C Tables 4.2.6.8 and 6.1.1.4'
H H 0.0000 0.0000 'International Tables Vol C Tables 4.2.6.8 and 6.1.1.4'
N N 0.0061 0.0033 'International Tables Vol C Tables 4.2.6.8 and 6.1.1.4'
O O 0.0106 0.0060 'International Tables Vol C Tables 4.2.6.8 and 6.1.1.4'
F F 0.0171 0.0103 'International Tables Vol C Tables 4.2.6.8 and 6.1.1.4'
Yb Yb -0.3850 5.5486 'International Tables Vol C Tables 4.2.6.8 and 6.1.1.4'

loop_
_geom_angle_atom_site_label_1
_geom_angle_atom_site_label_2
_geom_angle_atom_site_label_3
_geom_angle
O6 Yb1 O5 98.90(12)
O6 Yb1 O2 88.86(14)
O5 Yb1 O2 148.42(11)
O6 Yb1 O1 143.99(11)
O5 Yb1 O1 81.17(13)
O2 Yb1 O1 109.94(13)
O6 Yb1 O4 71.15(12)
O5 Yb1 O4 76.42(13)
O2 Yb1 O4 77.31(12)
O1 Yb1 O4 141.49(13)
O6 Yb1 O3 142.04(12)
O5 Yb1 O3 77.90(12)
O2 Yb1 O3 77.33(13)
O1 Yb1 O3 73.57(13)
O4 Yb1 O3 71.37(13)
O6 Yb1 N5 72.28(13)
O5 Yb1 N5 72.02(13)
O2 Yb1 N5 138.96(12)
O1 Yb1 N5 73.62(13)
O4 Yb1 N5 126.36(12)
O3 Yb1 N5 138.15(14)
O6 Yb1 N1 83.14(12)
O5 Yb1 N1 141.60(12)
O2 Yb1 N1 69.50(11)
O1 Yb1 N1 75.76(13)
O4 Yb1 N1 138.12(14)
O3 Yb1 N1 122.75(13)
N5 Yb1 N1 72.22(13)
C1 N1 Yb1 175.0(4)
C13 N5 Yb1 171.5(4)
N1 C1 C3 179.2(5)
N2 C2 C3 176.3(5)
C1 C3 C4 120.9(4)
C1 C3 C2 114.9(4)
C4 C3 C2 123.9(4)
C3 C4 C6 124.8(4)
C3 C4 C5 122.7(4)
C6 C4 C5 112.5(4)
F1 C5 C7 118.3(4)
F1 C5 C4 118.2(4)
C7 C5 C4 123.5(4)
F2 C6 C8 118.3(4)
F2 C6 C4 118.0(4)
C8 C6 C4 123.8(4)
F3 C7 C5 117.6(4)
F3 C7 C9 118.6(4)
C5 C7 C9 123.7(4)
F4 C8 C6 118.4(4)
F4 C8 C9 118.0(4)
C6 C8 C9 123.6(4)
C8 C9 C10 125.3(4)
C8 C9 C7 113.0(4)
C10 C9 C7 121.7(4)
C9 C10 C12 123.2(5)
C9 C10 C11 123.3(4)
C12 C10 C11 113.1(4)
N3 C11 C10 177.0(5)
N4 C12 C10 175.0(6)
N5 C13 C15 174.8(5)
N6 C14 C15 175.3(5)
C13 C15 C14 113.4(4)
C13 C15 C16 123.0(4)
C14 C15 C16 123.6(4)
C18 C16 C17 113.6(4)
C18 C16 C15 123.8(4)
C17 C16 C15 122.6(4)
F5 C17 C19 118.0(4)
F5 C17 C16 118.3(4)
C19 C17 C16 123.6(4)
F6 C18 C20 118.4(4)
F6 C18 C16 118.9(4)
C20 C18 C16 122.6(4)
F7 C19 C17 118.1(4)
F7 C19 C21 119.0(4)
C17 C19 C21 122.8(4)
F8 C20 C18 117.0(4)
F8 C20 C21 118.8(4)
C18 C20 C21 124.2(4)
C20 C21 C22 123.6(4)
C20 C21 C19 113.0(4)
C22 C21 C19 123.3(4)
C24 C22 C23 114.1(4)
C24 C22 C21 122.4(4)
C23 C22 C21 123.5(4)
N7 C23 C22 176.9(5)
N8 C24 C22 176.6(5)
N9 C25 C27 177.6(5)
N10 C26 C27 176.1(5)
C26 C27 C28 123.0(4)
C26 C27 C25 115.1(4)
C28 C27 C25 121.6(4)
C30 C28 C27 123.9(4)
C30 C28 C29 113.4(4)
C27 C28 C29 122.7(4)
F9 C29 C31 118.3(4)
F9 C29 C28 118.7(4)
C31 C29 C28 122.9(4)
C32 C30 F10 118.4(4)
C32 C30 C28 123.7(4)
F10 C30 C28 117.9(4)
F11 C31 C29 117.7(4)
F11 C31 C33 118.1(4)
C29 C31 C33 124.1(4)
C30 C32 F12 118.1(4)
C30 C32 C33 123.8(4)
F12 C32 C33 118.0(4)
C34 C33 C31 123.1(4)
C34 C33 C32 124.8(4)
C31 C33 C32 112.2(4)
C33 C34 C35 123.3(5)
C33 C34 C36 122.2(4)
C35 C34 C36 114.3(4)
N11 C35 C34 178.1(5)
N12 C36 C34 179.4(6)

loop_
_geom_bond_atom_site_label_1
_geom_bond_atom_site_label_2
_geom_bond_distance
Yb1 O6 2.268(4)
Yb1 O5 2.289(4)
Yb1 O2 2.292(4)
Yb1 O1 2.306(4)
Yb1 O4 2.324(4)
Yb1 O3 2.332(3)
Yb1 N5 2.457(4)
Yb1 N1 2.475(4)
F1 C5 1.342(4)
F2 C6 1.347(5)
F3 C7 1.338(5)
F4 C8 1.350(5)
F5 C17 1.340(5)
F6 C18 1.344(5)
F7 C19 1.340(5)
F8 C20 1.350(5)
F9 C29 1.340(5)
F10 C30 1.347(5)
F11 C31 1.342(5)
F12 C32 1.350(5)
N1 C1 1.158(6)
N2 C2 1.148(6)
N3 C11 1.156(7)
N4 C12 1.154(6)
N5 C13 1.143(6)
N6 C14 1.140(6)
N7 C23 1.153(6)
N8 C24 1.156(6)
N9 C25 1.148(7)
N10 C26 1.154(6)
N11 C35 1.167(7)
N12 C36 1.135(7)
C1 C3 1.419(6)
C2 C3 1.425(7)
C3 C4 1.423(6)
C4 C6 1.429(5)
C4 C5 1.432(7)
C5 C7 1.348(7)
C6 C8 1.351(7)
C7 C9 1.427(6)
C8 C9 1.418(7)
C9 C10 1.420(6)
C10 C12 1.425(6)
C10 C11 1.426(7)
C13 C15 1.419(6)
C14 C15 1.426(7)
C15 C16 1.427(6)
C16 C18 1.413(6)
C16 C17 1.415(6)
C17 C19 1.362(6)
C18 C20 1.363(6)
C19 C21 1.424(6)
C20 C21 1.412(6)
C21 C22 1.423(6)
C22 C24 1.416(6)
C22 C23 1.416(7)
C25 C27 1.433(7)
C26 C27 1.420(6)
C27 C28 1.421(6)
C28 C30 1.415(6)
C28 C29 1.424(6)
C29 C31 1.358(7)
C30 C32 1.347(6)
C31 C33 1.424(6)
C32 C33 1.434(6)
C33 C34 1.408(6)
C34 C35 1.419(7)
C34 C36 1.431(7)
